data_1539457
loop_
_publ_author_name
'Zah-Letho, J.J.'
'Houenou, P.'
'Eholie, R.'

_publ_section_title
;
 L'orthophosphate de cerium III et de potassium K3 Ce (P O4)2: donnees
 cristallographiques et structurales
;
_journal_name_full
;
Comptes Rendus Hebdomadaires des Seances de l'Academie des Sciences, Serie 2 
(1984-1993)
;
_journal_page_first 1177
_journal_page_last 1179
_journal_volume 307
_journal_year 1988
_chemical_formula_sum 'Ce K3 O8 P2'
_chemical_name_systematic 'K3 Ce (P O4)2'
_space_group_IT_number 11
_symmetry_space_group_name_Hall '-P 2yb'
_symmetry_space_group_name_H-M 'P 1 21/m 1'
_cell_angle_alpha 90
_cell_angle_beta 90.6
_cell_angle_gamma 90
_cell_formula_units_Z 2
_cell_length_a 9.621
_cell_length_b 5.656
_cell_length_c 7.496
_cell_volume 407.883
_citation_journal_id_ASTM CRAMED
_cod_data_source_file Zah-Letho_CRAMED_1988_1916.cif
_cod_data_source_block Ce1K3O8P2
_cod_original_cell_volume 407.8828
_cod_original_formula_sum 'Ce1 K3 O8 P2'
_cod_database_code 1539457

loop_
_symmetry_equiv_pos_as_xyz
x,y,z
-x,y+1/2,-z
-x,-y,-z
x,-y-1/2,z

loop_
_atom_site_label
_atom_site_type_symbol
_atom_site_fract_x
_atom_site_fract_y
_atom_site_fract_z
_atom_site_occupancy
_atom_site_U_iso_or_equiv
O2 O-2 0.5997 0.25 0.5631 1 0.0
P1 P+5 0.9259 0.25 0.2002 1 0.0
O1 O-2 0.4315 0.25 0.8182 1 0.0
K1 K+1 0.3085 0.25 0.4918 1 0.0
O6 O-2 0.3427 0.5268 0.1575 1 0.0
P2 P+5 0.5856 0.25 0.7642 1 0.0
O4 O-2 0.9424 0.25 -0.0029 1 0.0
O3 O-2 0.0744 0.25 0.2847 1 0.0
K3 K+1 0.9054 0.25 0.639 1 0.0
O5 O-2 0.1542 0.5284 0.7418 1 0.0
K2 K+1 0.5832 0.25 0.2039 1 0.0
Ce1 Ce+3 0.20816 0.25 -0.00839 1 0.0
